data_4079838
loop_
_publ_author_name
'Heuclin, Hadrien'
'Fustier-Boutignon, Marie'
'Ho, Samuel Ying-Fu'
'Goff, Xavier-Fr\'ed\'eric Le'
'Carenco, Sophie'
'So, Cheuk-Wai'
'M\'ezailles, Nicolas'

_publ_section_title
;
 Synthesis of Phosphorus(V)-Stabilized Geminal Dianions. The Cases of
 Mixed P&#x2550;X/P\\rightarrow BH3(X = S, O) and
 P&#x2550;S/SiMe3Derivatives
;
_journal_issue 2
_journal_name_full Organometallics
_journal_page_first 498
_journal_paper_doi 10.1021/om300954a
_journal_volume 32
_journal_year 2013
_chemical_formula_moiety 'C25 H25 B O P2'
_chemical_formula_sum 'C25 H25 B O P2'
_chemical_formula_weight 414.20
_chemical_name_systematic
; 
 ? 
;
_space_group_IT_number 19
_symmetry_cell_setting orthorhombic
_symmetry_space_group_name_Hall 'P 2ac 2ab'
_symmetry_space_group_name_H-M 'P 21 21 21'
_atom_sites_solution_hydrogens geom
_atom_sites_solution_primary direct
_atom_sites_solution_secondary difmap
_audit_creation_method SHELXL-97
_cell_angle_alpha 90.00
_cell_angle_beta 90.00
_cell_angle_gamma 90.00
_cell_formula_units_Z 4
_cell_length_a 8.894(1)
_cell_length_b 11.152(1)
_cell_length_c 22.310(1)
_cell_measurement_reflns_used 2545
_cell_measurement_temperature 150.0(1)
_cell_measurement_theta_max 27.485
_cell_measurement_theta_min 0.998
_cell_volume 2212.8(3)
_computing_cell_refinement 'DENZO (Otwinowski & Minor, 1997) & COLLECT'
_computing_data_collection 'COLLECT (Hooft, R.W.W., 1998)'
_computing_data_reduction 'DENZO & COLLECT'
_computing_molecular_graphics 'PLATON (Spek, 2009)'
_computing_publication_material 'PLATON (Spek, 2009)'
_computing_structure_refinement 'SHELXL-97 (Sheldrick, 1997)'
_computing_structure_solution 'SIR97 (Altomare et al., 1999)'
_diffrn_ambient_temperature 150.0(1)
_diffrn_measured_fraction_theta_full 0.995
_diffrn_measured_fraction_theta_max 0.995
_diffrn_measurement_device_type 'Kappa APEX II'
_diffrn_measurement_method 'phi and omega scans'
_diffrn_radiation_monochromator graphite
_diffrn_radiation_source 'fine-focus sealed tube'
_diffrn_radiation_type MoK\a
_diffrn_radiation_wavelength 0.71069
_diffrn_reflns_av_R_equivalents 0.0354
_diffrn_reflns_av_sigmaI/netI 0.0496
_diffrn_reflns_limit_h_max 10
_diffrn_reflns_limit_h_min -10
_diffrn_reflns_limit_k_max 13
_diffrn_reflns_limit_k_min -10
_diffrn_reflns_limit_l_max 27
_diffrn_reflns_limit_l_min -18
_diffrn_reflns_number 7964
_diffrn_reflns_theta_full 26.02
_diffrn_reflns_theta_max 26.02
_diffrn_reflns_theta_min 2.93
_exptl_absorpt_coefficient_mu 0.210
_exptl_absorpt_correction_T_max 0.9834
_exptl_absorpt_correction_T_min 0.9552
_exptl_absorpt_correction_type multi-scan
_exptl_absorpt_process_details 'DENZO/SCALEPACK (Otwinowski & Minor, 1996)'
_exptl_crystal_colour Colorless
_exptl_crystal_density_diffrn 1.243
_exptl_crystal_density_method 'not measured'
_exptl_crystal_description Block
_exptl_crystal_F_000 872
_exptl_crystal_size_max 0.22
_exptl_crystal_size_mid 0.12
_exptl_crystal_size_min 0.08
_refine_diff_density_max 0.283
_refine_diff_density_min -0.249
_refine_diff_density_rms 0.055
_refine_ls_abs_structure_details 'Flack H D (1983), Acta Cryst. A39, 876-881'
_refine_ls_abs_structure_Flack -0.10(12)
_refine_ls_extinction_method none
_refine_ls_goodness_of_fit_ref 1.089
_refine_ls_hydrogen_treatment mixed
_refine_ls_matrix_type full
_refine_ls_number_parameters 271
_refine_ls_number_reflns 4248
_refine_ls_number_restraints 0
_refine_ls_restrained_S_all 1.089
_refine_ls_R_factor_all 0.0560
_refine_ls_R_factor_gt 0.0494
_refine_ls_shift/su_max 0.000
_refine_ls_shift/su_mean 0.000
_refine_ls_structure_factor_coef Fsqd
_refine_ls_weighting_details 'calc w=1/[\s^2^(Fo^2^)+(0.0000P)^2^+3.0708P] where P=(Fo^2^+2Fc^2^)/3'
_refine_ls_weighting_scheme calc
_refine_ls_wR_factor_gt 0.0986
_refine_ls_wR_factor_ref 0.1035
_reflns_number_gt 3939
_reflns_number_total 4248
_reflns_threshold_expression >2sigma(I)
_cod_data_source_file om300954a_si_002.cif
_cod_data_source_block mf137b
_cod_depositor_comments
;
The following automatic conversions were performed:

'_symmetry_cell_setting' value 'Orthorhombic' changed to
'orthorhombic' according to
/home/saulius/struct/CIF-dictionaries/cif_core.dic dictionary named
'cif_core.dic' version 2.4.2 from 2011-04-26.

Automatic conversion script
Id: cif_fix_values 1891 2012-01-12 08:04:46Z andrius 
;
_cod_original_sg_symbol_H-M 'P212121     '
_cod_database_code 4079838

loop_
_symmetry_equiv_pos_as_xyz
'x, y, z'
'-x+1/2, -y, z+1/2'
'x+1/2, -y+1/2, -z'
'-x, y+1/2, -z+1/2'

loop_
_atom_site_label
_atom_site_type_symbol
_atom_site_fract_x
_atom_site_fract_y
_atom_site_fract_z
_atom_site_U_iso_or_equiv
_atom_site_adp_type
_atom_site_occupancy
_atom_site_symmetry_multiplicity
_atom_site_calc_flag
_atom_site_refinement_flags
P1 P 0.00182(9) 0.55512(6) 0.75422(4) 0.01758(17) Uani 1 1 d .
P2 P 0.04596(8) 0.47207(7) 0.62421(4) 0.01862(17) Uani 1 1 d .
O1 O 0.0233(2) 0.68072(18) 0.73329(9) 0.0238(5) Uani 1 1 d .
C1 C 0.0778(3) 0.4422(3) 0.70380(13) 0.0187(6) Uani 1 1 d .
H1A H 0.0324 0.3637 0.7139 0.022 Uiso 1 1 calc R
H1B H 0.1874 0.4357 0.7108 0.022 Uiso 1 1 calc R
C2 C 0.1019(3) 0.5269(3) 0.82344(13) 0.0197(6) Uani 1 1 d .
C3 C 0.1156(4) 0.4131(3) 0.84937(14) 0.0236(7) Uani 1 1 d .
H3 H 0.0680 0.3460 0.8313 0.028 Uiso 1 1 calc R
C4 C 0.1984(4) 0.3986(3) 0.90135(16) 0.0303(8) Uani 1 1 d .
H4 H 0.2079 0.3214 0.9190 0.036 Uiso 1 1 calc R
C5 C 0.2677(4) 0.4967(3) 0.92767(14) 0.0313(8) Uani 1 1 d .
H5 H 0.3240 0.4867 0.9635 0.038 Uiso 1 1 calc R
C6 C 0.2551(4) 0.6083(3) 0.90214(16) 0.0317(8) Uani 1 1 d .
H6 H 0.3033 0.6750 0.9203 0.038 Uiso 1 1 calc R
C7 C 0.1726(4) 0.6245(3) 0.84998(15) 0.0270(8) Uani 1 1 d .
H7 H 0.1644 0.7019 0.8325 0.032 Uiso 1 1 calc R
C8 C -0.1941(3) 0.5196(3) 0.76563(13) 0.0192(6) Uani 1 1 d .
C9 C -0.2999(3) 0.6099(3) 0.75538(15) 0.0260(7) Uani 1 1 d .
H9 H -0.2686 0.6857 0.7406 0.031 Uiso 1 1 calc R
C10 C -0.4506(4) 0.5885(3) 0.76688(16) 0.0345(9) Uani 1 1 d .
H10 H -0.5227 0.6499 0.7602 0.041 Uiso 1 1 calc R
C11 C -0.4962(4) 0.4777(3) 0.78805(15) 0.0338(8) Uani 1 1 d .
H11 H -0.5995 0.4637 0.7964 0.041 Uiso 1 1 calc R
C12 C -0.3929(4) 0.3874(3) 0.79712(15) 0.0280(8) Uani 1 1 d .
H12 H -0.4252 0.3111 0.8111 0.034 Uiso 1 1 calc R
C13 C -0.2418(4) 0.4080(3) 0.78586(15) 0.0236(7) Uani 1 1 d .
H13 H -0.1707 0.3457 0.7920 0.028 Uiso 1 1 calc R
C14 C 0.0898(4) 0.3301(3) 0.58772(14) 0.0222(7) Uani 1 1 d .
C15 C 0.1937(4) 0.2491(3) 0.61086(16) 0.0307(8) Uani 1 1 d .
H15 H 0.2488 0.2686 0.6460 0.037 Uiso 1 1 calc R
C16 C 0.2168(5) 0.1397(3) 0.58250(17) 0.0369(9) Uani 1 1 d .
H16 H 0.2880 0.0845 0.5982 0.044 Uiso 1 1 calc R
C17 C 0.1361(5) 0.1111(3) 0.53141(17) 0.0398(10) Uani 1 1 d .
H17 H 0.1509 0.0359 0.5123 0.048 Uiso 1 1 calc R
C19 C 0.0100(4) 0.3007(3) 0.53610(14) 0.0283(7) Uani 1 1 d .
H19 H -0.0610 0.3556 0.5200 0.034 Uiso 1 1 calc R
C18 C 0.0342(4) 0.1919(3) 0.50838(15) 0.0364(9) Uani 1 1 d .
H18 H -0.0200 0.1724 0.4730 0.044 Uiso 1 1 calc R
C20 C 0.1927(3) 0.5755(3) 0.60193(14) 0.0202(7) Uani 1 1 d .
C21 C 0.3448(4) 0.5476(3) 0.60872(16) 0.0301(8) Uani 1 1 d .
H21 H 0.3734 0.4744 0.6273 0.036 Uiso 1 1 calc R
C22 C 0.4542(4) 0.6264(3) 0.58841(17) 0.0354(9) Uani 1 1 d .
H22 H 0.5576 0.6074 0.5934 0.042 Uiso 1 1 calc R
C23 C 0.4129(4) 0.7323(3) 0.56102(16) 0.0352(9) Uani 1 1 d .
H23 H 0.4880 0.7855 0.5465 0.042 Uiso 1 1 calc R
C24 C 0.2632(4) 0.7612(3) 0.55471(16) 0.0333(9) Uani 1 1 d .
H24 H 0.2353 0.8347 0.5363 0.040 Uiso 1 1 calc R
C25 C 0.1535(4) 0.6834(3) 0.57516(15) 0.0277(7) Uani 1 1 d .
H25 H 0.0504 0.7040 0.5709 0.033 Uiso 1 1 calc R
B1 B -0.1523(4) 0.5270(4) 0.60410(18) 0.0248(8) Uani 1 1 d .
H1BA H -0.227(4) 0.455(3) 0.6187(15) 0.030 Uiso 1 1 d .
H1BB H -0.168(4) 0.610(3) 0.6332(16) 0.030 Uiso 1 1 d .
H1BC H -0.150(4) 0.545(3) 0.5568(15) 0.030 Uiso 1 1 d .

loop_
_atom_site_aniso_label
_atom_site_aniso_U_11
_atom_site_aniso_U_22
_atom_site_aniso_U_33
_atom_site_aniso_U_23
_atom_site_aniso_U_13
_atom_site_aniso_U_12
P1 0.0175(3) 0.0164(3) 0.0188(4) -0.0001(3) 0.0004(3) -0.0001(3)
P2 0.0189(4) 0.0186(4) 0.0183(4) 0.0012(3) -0.0003(3) 0.0010(3)
O1 0.0268(12) 0.0170(10) 0.0276(12) 0.0005(9) -0.0008(10) -0.0034(9)
C1 0.0178(15) 0.0208(15) 0.0176(15) 0.0010(13) 0.0005(12) 0.0034(12)
C2 0.0170(14) 0.0246(16) 0.0174(15) -0.0009(14) 0.0036(12) 0.0014(13)
C3 0.0230(16) 0.0270(18) 0.0209(16) -0.0018(14) 0.0038(13) -0.0015(13)
C4 0.0302(18) 0.034(2) 0.0266(18) 0.0075(16) -0.0002(15) 0.0030(16)
C5 0.0309(18) 0.045(2) 0.0180(16) -0.0064(15) -0.0068(14) 0.0047(16)
C6 0.0339(19) 0.032(2) 0.0288(19) -0.0112(16) -0.0100(16) 0.0012(16)
C7 0.0261(18) 0.0256(18) 0.0293(18) -0.0041(15) 0.0004(14) 0.0037(15)
C8 0.0156(14) 0.0227(15) 0.0193(16) -0.0024(13) -0.0006(11) -0.0010(12)
C9 0.0264(16) 0.0260(17) 0.0255(17) 0.0032(15) 0.0010(14) 0.0048(13)
C10 0.0229(16) 0.039(2) 0.042(2) 0.0046(17) 0.0032(15) 0.0132(15)
C11 0.0172(15) 0.050(2) 0.0341(18) -0.0007(17) 0.0039(14) -0.0008(17)
C12 0.0275(17) 0.0279(18) 0.0286(18) 0.0000(15) 0.0013(15) -0.0042(14)
C13 0.0200(16) 0.0213(16) 0.0294(18) -0.0037(14) 0.0005(14) 0.0014(13)
C14 0.0274(16) 0.0182(16) 0.0209(16) -0.0010(13) 0.0080(13) -0.0009(13)
C15 0.0329(19) 0.0301(18) 0.029(2) 0.0012(16) 0.0032(15) 0.0006(16)
C16 0.047(2) 0.0247(18) 0.039(2) 0.0025(17) 0.0153(18) 0.0117(17)
C17 0.059(3) 0.024(2) 0.036(2) -0.0080(17) 0.0204(19) -0.0039(18)
C19 0.0359(19) 0.0258(16) 0.0232(16) 0.0002(14) 0.0048(15) -0.0032(16)
C18 0.048(2) 0.037(2) 0.0249(17) -0.0060(16) 0.0063(17) -0.0082(19)
C20 0.0236(15) 0.0217(17) 0.0154(15) -0.0004(13) 0.0006(12) -0.0006(13)
C21 0.0273(16) 0.0294(19) 0.034(2) 0.0042(16) 0.0003(14) 0.0008(15)
C22 0.0217(16) 0.041(2) 0.044(2) -0.0039(18) 0.0065(16) -0.0023(16)
C23 0.037(2) 0.036(2) 0.033(2) -0.0025(16) 0.0089(17) -0.0154(16)
C24 0.045(2) 0.0238(18) 0.031(2) 0.0079(15) 0.0037(17) -0.0056(16)
C25 0.0289(17) 0.0264(18) 0.0278(18) 0.0035(16) -0.0007(15) 0.0019(15)
B1 0.0232(17) 0.027(2) 0.0246(19) 0.0009(17) -0.0035(15) -0.0009(17)

loop_
_atom_type_symbol
_atom_type_description
_atom_type_scat_dispersion_real
_atom_type_scat_dispersion_imag
_atom_type_scat_source
C C 0.0033 0.0016 'International Tables Vol C Tables 4.2.6.8 and 6.1.1.4'
H H 0.0000 0.0000 'International Tables Vol C Tables 4.2.6.8 and 6.1.1.4'
B B 0.0013 0.0007 'International Tables Vol C Tables 4.2.6.8 and 6.1.1.4'
O O 0.0106 0.0060 'International Tables Vol C Tables 4.2.6.8 and 6.1.1.4'
P P 0.1023 0.0942 'International Tables Vol C Tables 4.2.6.8 and 6.1.1.4'

loop_
_geom_angle_atom_site_label_1
_geom_angle_atom_site_label_2
_geom_angle_atom_site_label_3
_geom_angle
O1 P1 C8 112.00(14)
O1 P1 C2 111.59(14)
C8 P1 C2 108.43(14)
O1 P1 C1 114.18(13)
C8 P1 C1 107.12(14)
C2 P1 C1 102.98(14)
C20 P2 C14 106.07(15)
C20 P2 C1 105.71(14)
C14 P2 C1 104.02(14)
C20 P2 B1 113.23(17)
C14 P2 B1 111.66(17)
C1 P2 B1 115.30(15)
P1 C1 P2 114.63(15)
C7 C2 C3 119.6(3)
C7 C2 P1 116.7(2)
C3 C2 P1 123.6(2)
C4 C3 C2 119.9(3)
C3 C4 C5 119.9(3)
C6 C5 C4 120.2(3)
C5 C6 C7 120.6(3)
C6 C7 C2 119.7(3)
C13 C8 C9 119.5(3)
C13 C8 P1 122.5(2)
C9 C8 P1 118.0(2)
C10 C9 C8 119.8(3)
C11 C10 C9 120.0(3)
C12 C11 C10 120.5(3)
C11 C12 C13 119.9(3)
C12 C13 C8 120.2(3)
C19 C14 C15 119.5(3)
C19 C14 P2 117.7(2)
C15 C14 P2 122.7(3)
C16 C15 C14 119.9(3)
C17 C16 C15 120.1(4)
C18 C17 C16 119.8(4)
C18 C19 C14 119.9(3)
C17 C18 C19 120.7(3)
C25 C20 C21 118.9(3)
C25 C20 P2 119.3(3)
C21 C20 P2 121.7(3)
C22 C21 C20 120.2(3)
C23 C22 C21 120.0(3)
C24 C23 C22 120.2(3)
C23 C24 C25 120.1(3)
C24 C25 C20 120.6(3)

loop_
_geom_bond_atom_site_label_1
_geom_bond_atom_site_label_2
_geom_bond_distance
P1 O1 1.489(2)
P1 C8 1.805(3)
P1 C2 1.810(3)
P1 C1 1.819(3)
P2 C20 1.812(3)
P2 C14 1.822(3)
P2 C1 1.829(3)
P2 B1 1.920(4)
C2 C7 1.389(5)
C2 C3 1.400(4)
C3 C4 1.384(5)
C4 C5 1.386(5)
C5 C6 1.373(5)
C6 C7 1.388(5)
C8 C13 1.391(4)
C8 C9 1.396(4)
C9 C10 1.386(5)
C10 C11 1.384(5)
C11 C12 1.378(5)
C12 C13 1.386(4)
C14 C19 1.392(5)
C14 C15 1.392(5)
C15 C16 1.389(5)
C16 C17 1.384(6)
C17 C18 1.378(5)
C19 C18 1.379(5)
C20 C25 1.388(4)
C20 C21 1.396(4)
C21 C22 1.387(5)
C22 C23 1.380(5)
C23 C24 1.377(5)
C24 C25 1.383(5)
